data_7154962
loop_
_publ_author_name
'Berionni Berna, Beatrice'
'Nardis, Sara'
'Mandoj, Federica'
'Fronczek, Frank R.'
'Smith, Kevin M.'
'Paolesse, Roberto'

_publ_section_title
;
 Extending the corrole ring conjugation: preparation of \b,\b'-fused
 2,3-[1',2'-b]pyrazinocorroles.
;
_journal_issue 10
_journal_name_full 'Organic &amp; biomolecular chemistry'
_journal_page_first 2891
_journal_page_last 2897
_journal_paper_doi 10.1039/c5ob02572a
_journal_volume 14
_journal_year 2016
_chemical_formula_moiety 'C63 H53 Cu N6, C H Cl3, 1.39(C H4 O)'
_chemical_formula_sum 'C65.39 H59.56 Cl3 Cu N6 O1.39'
_chemical_formula_weight 1121.56
_chemical_name_systematic
;
 ?
;
_space_group_IT_number 2
_symmetry_cell_setting triclinic
_symmetry_space_group_name_Hall '-P 1'
_symmetry_space_group_name_H-M 'P -1'
_atom_sites_solution_hydrogens geom
_atom_sites_solution_primary direct
_atom_sites_solution_secondary difmap
_audit_creation_method SHELXL-97
_audit_update_record
;
2015-11-18 deposited with the CCDC.
2016-02-03 downloaded from the CCDC.
;
_cell_angle_alpha 115.779(2)
_cell_angle_beta 95.558(2)
_cell_angle_gamma 104.159(2)
_cell_formula_units_Z 2
_cell_length_a 12.7135(5)
_cell_length_b 15.8594(6)
_cell_length_c 15.8605(6)
_cell_measurement_reflns_used 7266
_cell_measurement_temperature 90.0(5)
_cell_measurement_theta_max 27.31
_cell_measurement_theta_min 2.49
_cell_volume 2715.49(19)
_computing_cell_refinement 'Bruker SAINT'
_computing_data_collection 'Bruker APEX2'
_computing_data_reduction 'Bruker SAINT'
_computing_molecular_graphics 'ORTEP-3 for Windows (Farrugia, 2012)'
_computing_publication_material 'SHELXL-97 (Sheldrick, 2008)'
_computing_structure_refinement 'SHELXL-97 (Sheldrick, 2008)'
_computing_structure_solution 'SHELXS-97 (Sheldrick, 2008)'
_diffrn_ambient_temperature 90.0(5)
_diffrn_measured_fraction_theta_full 0.997
_diffrn_measured_fraction_theta_max 0.994
_diffrn_measurement_device_type 'Bruker Kappa APEX-II DUO'
_diffrn_measurement_method '\f and \w scans'
_diffrn_radiation_monochromator 'TRIUMPH curved graphite'
_diffrn_radiation_source 'fine-focus sealed tube'
_diffrn_radiation_type MoK\a
_diffrn_radiation_wavelength 0.71073
_diffrn_reflns_av_R_equivalents 0.0378
_diffrn_reflns_av_sigmaI/netI 0.0585
_diffrn_reflns_limit_h_max 16
_diffrn_reflns_limit_h_min -15
_diffrn_reflns_limit_k_max 20
_diffrn_reflns_limit_k_min -20
_diffrn_reflns_limit_l_max 20
_diffrn_reflns_limit_l_min -20
_diffrn_reflns_number 31555
_diffrn_reflns_theta_full 25.00
_diffrn_reflns_theta_max 27.90
_diffrn_reflns_theta_min 1.70
_exptl_absorpt_coefficient_mu 0.601
_exptl_absorpt_correction_T_max 0.9648
_exptl_absorpt_correction_T_min 0.7976
_exptl_absorpt_correction_type multi-scan
_exptl_absorpt_process_details 'SADABS (Sheldrick, 2004)'
_exptl_crystal_colour 'dark brown'
_exptl_crystal_density_diffrn 1.372
_exptl_crystal_density_method 'not measured'
_exptl_crystal_description needle
_exptl_crystal_F_000 1170
_exptl_crystal_recrystallization_method 'Re-crystallisation from solvent: methanol/chloroform'
_exptl_crystal_size_max 0.45
_exptl_crystal_size_mid 0.08
_exptl_crystal_size_min 0.06
_platon_squeeze_details
;
The 50 electrons removed by SQUEEZE correspond to 2.78
molecules of disordered methanol per unit cell, or 1.39
per corrole molecule. This solvent is included in the
formula, FW, density, etc., but is not in the model.
;
_refine_diff_density_max 0.876
_refine_diff_density_min -0.777
_refine_diff_density_rms 0.084
_refine_ls_extinction_method none
_refine_ls_goodness_of_fit_ref 1.083
_refine_ls_hydrogen_treatment constr
_refine_ls_matrix_type full
_refine_ls_number_parameters 689
_refine_ls_number_reflns 12906
_refine_ls_number_restraints 0
_refine_ls_restrained_S_all 1.083
_refine_ls_R_factor_all 0.0823
_refine_ls_R_factor_gt 0.0577
_refine_ls_shift/su_max 0.001
_refine_ls_shift/su_mean 0.000
_refine_ls_structure_factor_coef Fsqd
_refine_ls_weighting_details 'calc w=1/[\s^2^(Fo^2^)+(0.0956P)^2^+0.5685P] where P=(Fo^2^+2Fc^2^)/3'
_refine_ls_weighting_scheme calc
_refine_ls_wR_factor_gt 0.1570
_refine_ls_wR_factor_ref 0.1682
_reflns_number_gt 9356
_reflns_number_total 12906
_reflns_threshold_expression I>2\s(I)
_cod_data_source_file c5ob02572a2.cif
_cod_data_source_block Compound8
_cod_depositor_comments
;
The following automatic conversions were performed:

'_symmetry_cell_setting' value 'Triclinic' changed to 'triclinic'
according to
/usr/data/users/saulius/crontab/automatic-downloads/rss-feeds/RSC/lib/dictionaries/cif_core.dic
dictionary named 'cif_core.dic' version 2.4.2 from 2011-04-26.

Automatic conversion script
Id: cif_fix_values 4268 2015-11-12 08:31:59Z antanas 

 Adding full bibliography for 7154960--7154962.cif.
;
_cod_original_cell_volume 2715.48(18)
_cod_original_sg_symbol_Hall '-P 1 '
_cod_original_sg_symbol_H-M 'P -1   '
_cod_database_code 7154962

loop_
_symmetry_equiv_pos_as_xyz
'x, y, z'
'-x, -y, -z'

loop_
_atom_site_label
_atom_site_type_symbol
_atom_site_fract_x
_atom_site_fract_y
_atom_site_fract_z
_atom_site_U_iso_or_equiv
_atom_site_adp_type
_atom_site_occupancy
_atom_site_symmetry_multiplicity
_atom_site_calc_flag
_atom_site_refinement_flags
_atom_site_disorder_assembly
_atom_site_disorder_group
Cu1 Cu 0.32582(3) 0.43071(2) 0.41030(2) 0.01757(10) Uani 1 1 d . . .
N1 N 0.24605(18) 0.48054(17) 0.50725(16) 0.0203(5) Uani 1 1 d . . .
N2 N 0.40860(18) 0.56098(16) 0.43970(16) 0.0182(4) Uani 1 1 d . . .
N3 N 0.40629(18) 0.36431(16) 0.32281(16) 0.0186(4) Uani 1 1 d . . .
N4 N 0.21742(18) 0.30878(17) 0.37741(16) 0.0213(5) Uani 1 1 d . . .
N5 N -0.00411(19) 0.42287(19) 0.58385(17) 0.0250(5) Uani 1 1 d . . .
N6 N 0.10600(19) 0.63106(19) 0.66284(17) 0.0235(5) Uani 1 1 d . . .
C1 C 0.1545(2) 0.4109(2) 0.5011(2) 0.0229(6) Uani 1 1 d . . .
C2 C 0.0890(2) 0.4603(2) 0.5615(2) 0.0224(6) Uani 1 1 d . . .
C3 C 0.1444(2) 0.5639(2) 0.60163(19) 0.0212(5) Uani 1 1 d . . .
C4 C 0.2442(2) 0.5748(2) 0.56307(19) 0.0202(5) Uani 1 1 d . . .
C5 C 0.3250(2) 0.6566(2) 0.57136(18) 0.0184(5) Uani 1 1 d . . .
C6 C 0.4082(2) 0.6465(2) 0.51654(19) 0.0192(5) Uani 1 1 d . . .
C7 C 0.5072(2) 0.7244(2) 0.5351(2) 0.0216(5) Uani 1 1 d . . .
H7 H 0.5273 0.7912 0.5839 0.026 Uiso 1 1 calc R . .
C8 C 0.5673(2) 0.6857(2) 0.4703(2) 0.0209(5) Uani 1 1 d . . .
H8 H 0.6374 0.7201 0.4660 0.025 Uiso 1 1 calc R . .
C9 C 0.5055(2) 0.5835(2) 0.40985(19) 0.0193(5) Uani 1 1 d . . .
C10 C 0.5341(2) 0.5140(2) 0.33057(18) 0.0185(5) Uani 1 1 d . . .
C11 C 0.4789(2) 0.4110(2) 0.28441(19) 0.0195(5) Uani 1 1 d . . .
C12 C 0.4880(2) 0.3383(2) 0.1953(2) 0.0248(6) Uani 1 1 d . . .
H12 H 0.5319 0.3501 0.1540 0.030 Uiso 1 1 calc R . .
C13 C 0.4225(2) 0.2487(2) 0.1799(2) 0.0253(6) Uani 1 1 d . . .
H13 H 0.4134 0.1867 0.1262 0.030 Uiso 1 1 calc R . .
C14 C 0.3703(2) 0.2641(2) 0.2583(2) 0.0210(5) Uani 1 1 d . . .
C15 C 0.2889(2) 0.1894(2) 0.2649(2) 0.0228(6) Uani 1 1 d . . .
C16 C 0.2162(2) 0.2127(2) 0.3270(2) 0.0223(6) Uani 1 1 d . . .
C17 C 0.1378(2) 0.1533(2) 0.3546(2) 0.0277(6) Uani 1 1 d . . .
H17 H 0.1189 0.0839 0.3302 0.033 Uiso 1 1 calc R . .
C18 C 0.0950(2) 0.2156(2) 0.4232(2) 0.0281(6) Uani 1 1 d . . .
H18 H 0.0407 0.1975 0.4546 0.034 Uiso 1 1 calc R . .
C19 C 0.1481(2) 0.3120(2) 0.43761(19) 0.0220(6) Uani 1 1 d . . .
C20 C -0.0413(2) 0.4912(2) 0.6480(2) 0.0247(6) Uani 1 1 d . . .
C21 C 0.0122(2) 0.5936(2) 0.6861(2) 0.0247(6) Uani 1 1 d . . .
C22 C -0.0290(2) 0.6644(2) 0.7577(2) 0.0268(6) Uani 1 1 d . . .
C23 C 0.0243(3) 0.7661(2) 0.7965(2) 0.0301(7) Uani 1 1 d . . .
H23 H 0.0856 0.7890 0.7735 0.036 Uiso 1 1 calc R . .
C24 C -0.0105(3) 0.8328(3) 0.8669(3) 0.0373(8) Uani 1 1 d . . .
H24 H 0.0273 0.9016 0.8935 0.045 Uiso 1 1 calc R . .
C25 C -0.1024(3) 0.7997(3) 0.8999(3) 0.0407(8) Uani 1 1 d . . .
H25 H -0.1270 0.8461 0.9488 0.049 Uiso 1 1 calc R . .
C26 C -0.1559(3) 0.7017(3) 0.8620(2) 0.0365(8) Uani 1 1 d . . .
H26 H -0.2187 0.6806 0.8844 0.044 Uiso 1 1 calc R . .
C27 C -0.1219(2) 0.6298(3) 0.7904(2) 0.0286(7) Uani 1 1 d . . .
C28 C -0.1777(2) 0.5242(3) 0.7506(2) 0.0290(7) Uani 1 1 d . . .
C29 C -0.2696(3) 0.4848(3) 0.7803(2) 0.0358(8) Uani 1 1 d . . .
H29 H -0.2975 0.5288 0.8283 0.043 Uiso 1 1 calc R . .
C30 C -0.3199(3) 0.3855(3) 0.7425(2) 0.0387(8) Uani 1 1 d . . .
H30 H -0.3819 0.3618 0.7641 0.046 Uiso 1 1 calc R . .
C31 C -0.2814(3) 0.3185(3) 0.6726(2) 0.0377(8) Uani 1 1 d . . .
H31 H -0.3159 0.2493 0.6470 0.045 Uiso 1 1 calc R . .
C32 C -0.1922(2) 0.3542(3) 0.6410(2) 0.0329(7) Uani 1 1 d . . .
H32 H -0.1666 0.3089 0.5921 0.040 Uiso 1 1 calc R . .
C33 C -0.1390(2) 0.4551(3) 0.6791(2) 0.0285(7) Uani 1 1 d . . .
C34 C 0.3258(2) 0.7582(2) 0.6383(2) 0.0213(5) Uani 1 1 d . . .
C35 C 0.3215(2) 0.8259(2) 0.6060(2) 0.0270(6) Uani 1 1 d . . .
H35 H 0.3260 0.8100 0.5417 0.032 Uiso 1 1 calc R . .
C36 C 0.3109(3) 0.9164(2) 0.6661(2) 0.0279(6) Uani 1 1 d . . .
H36 H 0.3071 0.9610 0.6418 0.033 Uiso 1 1 calc R . .
C37 C 0.3055(2) 0.9438(2) 0.7619(2) 0.0254(6) Uani 1 1 d . . .
C38 C 0.3167(2) 0.8774(2) 0.7953(2) 0.0243(6) Uani 1 1 d . . .
H38 H 0.3184 0.8952 0.8610 0.029 Uiso 1 1 calc R . .
C39 C 0.3254(2) 0.7858(2) 0.7343(2) 0.0228(6) Uani 1 1 d . . .
H39 H 0.3313 0.7415 0.7586 0.027 Uiso 1 1 calc R . .
C40 C 0.2817(2) 1.0394(2) 0.8228(2) 0.0289(6) Uani 1 1 d . . .
C41 C 0.3538(3) 1.1264(2) 0.8142(3) 0.0384(8) Uani 1 1 d . . .
H41A H 0.4326 1.1322 0.8298 0.058 Uiso 1 1 calc R . .
H41B H 0.3418 1.1874 0.8590 0.058 Uiso 1 1 calc R . .
H41C H 0.3332 1.1154 0.7482 0.058 Uiso 1 1 calc R . .
C42 C 0.1582(3) 1.0234(3) 0.7859(3) 0.0366(7) Uani 1 1 d . . .
H42A H 0.1469 1.0177 0.7214 0.055 Uiso 1 1 calc R . .
H42B H 0.1373 1.0796 0.8297 0.055 Uiso 1 1 calc R . .
H42C H 0.1116 0.9626 0.7831 0.055 Uiso 1 1 calc R . .
C43 C 0.3019(3) 1.0662(3) 0.9294(2) 0.0435(9) Uani 1 1 d . . .
H43A H 0.2530 1.0130 0.9370 0.065 Uiso 1 1 calc R . .
H43B H 0.2857 1.1277 0.9661 0.065 Uiso 1 1 calc R . .
H43C H 0.3800 1.0752 0.9534 0.065 Uiso 1 1 calc R . .
C44 C 0.6255(2) 0.5524(2) 0.29251(19) 0.0197(5) Uani 1 1 d . . .
C45 C 0.6360(2) 0.6367(2) 0.2810(2) 0.0259(6) Uani 1 1 d . . .
H45 H 0.5828 0.6705 0.2978 0.031 Uiso 1 1 calc R . .
C46 C 0.7217(3) 0.6717(2) 0.2459(3) 0.0342(7) Uani 1 1 d . . .
H46 H 0.7262 0.7291 0.2392 0.041 Uiso 1 1 calc R . .
C47 C 0.8029(3) 0.6246(2) 0.2197(2) 0.0311(7) Uani 1 1 d . . .
C48 C 0.7923(2) 0.5411(2) 0.2308(2) 0.0241(6) Uani 1 1 d . . .
H48 H 0.8451 0.5070 0.2133 0.029 Uiso 1 1 calc R . .
C49 C 0.7061(2) 0.5060(2) 0.26702(19) 0.0203(5) Uani 1 1 d . . .
H49 H 0.7022 0.4492 0.2746 0.024 Uiso 1 1 calc R . .
C50 C 0.8981(3) 0.6672(3) 0.1825(3) 0.0510(11) Uani 1 1 d . . .
C51 C 0.9722(3) 0.6036(3) 0.1511(4) 0.0530(11) Uani 1 1 d . . .
H51A H 1.0053 0.5973 0.2056 0.080 Uiso 1 1 calc R . .
H51B H 1.0316 0.6343 0.1284 0.080 Uiso 1 1 calc R . .
H51C H 0.9279 0.5380 0.0988 0.080 Uiso 1 1 calc R . .
C52 C 0.9732(5) 0.7681(4) 0.2656(6) 0.114(3) Uani 1 1 d . . .
H52A H 1.0074 0.7586 0.3174 0.172 Uiso 1 1 calc R . .
H52B H 0.9280 0.8116 0.2901 0.172 Uiso 1 1 calc R . .
H52C H 1.0317 0.7982 0.2418 0.172 Uiso 1 1 calc R . .
C53 C 0.8541(5) 0.6860(6) 0.1036(6) 0.120(3) Uani 1 1 d . . .
H53A H 0.8091 0.7299 0.1267 0.181 Uiso 1 1 calc R . .
H53B H 0.8078 0.6233 0.0483 0.181 Uiso 1 1 calc R . .
H53C H 0.9166 0.7172 0.0841 0.181 Uiso 1 1 calc R . .
C54 C 0.2788(2) 0.0846(2) 0.2053(2) 0.0246(6) Uani 1 1 d . . .
C55 C 0.3735(2) 0.0541(2) 0.1971(2) 0.0280(6) Uani 1 1 d . . .
H55 H 0.4454 0.1020 0.2282 0.034 Uiso 1 1 calc R . .
C56 C 0.3643(2) -0.0447(2) 0.1444(2) 0.0281(6) Uani 1 1 d . . .
H56 H 0.4300 -0.0632 0.1407 0.034 Uiso 1 1 calc R . .
C57 C 0.2592(2) -0.1185(2) 0.0958(2) 0.0249(6) Uani 1 1 d . . .
C58 C 0.1659(2) -0.0870(2) 0.1024(2) 0.0266(6) Uani 1 1 d . . .
H58 H 0.0940 -0.1344 0.0697 0.032 Uiso 1 1 calc R . .
C59 C 0.1755(2) 0.0120(2) 0.1557(2) 0.0261(6) Uani 1 1 d . . .
H59 H 0.1099 0.0308 0.1584 0.031 Uiso 1 1 calc R . .
C60 C 0.2517(2) -0.2277(2) 0.0432(2) 0.0250(6) Uani 1 1 d . . .
C61 C 0.3287(3) -0.2436(2) -0.0259(3) 0.0411(8) Uani 1 1 d . . .
H61A H 0.4046 -0.1987 0.0090 0.062 Uiso 1 1 calc R . .
H61B H 0.3024 -0.2302 -0.0775 0.062 Uiso 1 1 calc R . .
H61C H 0.3290 -0.3121 -0.0537 0.062 Uiso 1 1 calc R . .
C62 C 0.2866(3) -0.2575(2) 0.1189(2) 0.0341(7) Uani 1 1 d . . .
H62A H 0.3640 -0.2179 0.1541 0.051 Uiso 1 1 calc R . .
H62B H 0.2803 -0.3277 0.0869 0.051 Uiso 1 1 calc R . .
H62C H 0.2378 -0.2460 0.1641 0.051 Uiso 1 1 calc R . .
C63 C 0.1327(3) -0.2944(2) -0.0137(2) 0.0350(7) Uani 1 1 d . . .
H63A H 0.1318 -0.3631 -0.0488 0.052 Uiso 1 1 calc R . .
H63B H 0.1068 -0.2736 -0.0595 0.052 Uiso 1 1 calc R . .
H63C H 0.0834 -0.2893 0.0309 0.052 Uiso 1 1 calc R . .
Cl1 Cl 0.41662(14) 0.09139(11) 0.55793(11) 0.0661(6) Uani 0.763(4) 1 d P A 1
Cl2 Cl 0.28902(19) -0.04152(13) 0.36291(11) 0.0787(6) Uani 0.763(4) 1 d P A 1
Cl3 Cl 0.17366(19) 0.0267(2) 0.51337(16) 0.0881(7) Uani 0.763(4) 1 d P A 1
Cl1A Cl 0.429(3) 0.021(2) 0.457(3) 0.378(15) Uiso 0.237(4) 1 d P A 2
Cl2A Cl 0.2049(16) -0.0698(13) 0.3672(13) 0.211(7) Uiso 0.237(4) 1 d P A 2
Cl3A Cl 0.2240(13) 0.0981(13) 0.5533(12) 0.183(6) Uiso 0.237(4) 1 d P A 2
C64 C 0.2958(4) 0.0575(3) 0.4727(4) 0.0678(13) Uani 1 1 d . . .
H64 H 0.2969 0.1153 0.4619 0.081 Uiso 1 1 calc R A 1

loop_
_atom_site_aniso_label
_atom_site_aniso_U_11
_atom_site_aniso_U_22
_atom_site_aniso_U_33
_atom_site_aniso_U_23
_atom_site_aniso_U_13
_atom_site_aniso_U_12
Cu1 0.01580(16) 0.01954(18) 0.01878(17) 0.01014(13) 0.00487(12) 0.00566(12)
N1 0.0202(11) 0.0225(12) 0.0212(11) 0.0128(10) 0.0056(9) 0.0066(9)
N2 0.0189(11) 0.0201(11) 0.0200(11) 0.0115(10) 0.0065(9) 0.0088(9)
N3 0.0167(10) 0.0186(11) 0.0215(11) 0.0096(9) 0.0060(9) 0.0063(9)
N4 0.0180(11) 0.0225(12) 0.0201(11) 0.0091(10) 0.0021(9) 0.0040(9)
N5 0.0189(11) 0.0345(14) 0.0224(12) 0.0163(11) 0.0029(9) 0.0053(10)
N6 0.0196(11) 0.0360(14) 0.0241(12) 0.0187(11) 0.0080(9) 0.0145(10)
C1 0.0215(13) 0.0277(15) 0.0217(14) 0.0150(12) 0.0048(11) 0.0054(11)
C2 0.0177(13) 0.0305(15) 0.0219(13) 0.0156(12) 0.0043(10) 0.0063(11)
C3 0.0192(13) 0.0278(15) 0.0205(13) 0.0141(12) 0.0047(10) 0.0091(11)
C4 0.0212(13) 0.0254(14) 0.0175(13) 0.0113(11) 0.0045(10) 0.0111(11)
C5 0.0185(12) 0.0230(14) 0.0176(12) 0.0118(11) 0.0040(10) 0.0087(10)
C6 0.0211(13) 0.0195(13) 0.0196(13) 0.0113(11) 0.0033(10) 0.0074(10)
C7 0.0243(13) 0.0185(13) 0.0214(13) 0.0093(11) 0.0068(11) 0.0054(11)
C8 0.0194(13) 0.0206(13) 0.0252(14) 0.0129(12) 0.0064(10) 0.0059(10)
C9 0.0197(13) 0.0223(14) 0.0197(13) 0.0127(11) 0.0045(10) 0.0080(11)
C10 0.0158(12) 0.0249(14) 0.0186(12) 0.0124(11) 0.0033(10) 0.0092(10)
C11 0.0161(12) 0.0238(14) 0.0210(13) 0.0115(11) 0.0047(10) 0.0087(10)
C12 0.0192(13) 0.0273(15) 0.0266(14) 0.0115(12) 0.0083(11) 0.0067(11)
C13 0.0215(13) 0.0247(15) 0.0241(14) 0.0069(12) 0.0060(11) 0.0071(11)
C14 0.0164(12) 0.0206(13) 0.0246(14) 0.0092(11) 0.0024(10) 0.0071(10)
C15 0.0195(13) 0.0226(14) 0.0244(14) 0.0102(12) 0.0033(11) 0.0062(11)
C16 0.0211(13) 0.0199(14) 0.0226(13) 0.0085(11) 0.0010(10) 0.0058(11)
C17 0.0260(14) 0.0231(15) 0.0282(15) 0.0104(12) 0.0053(12) 0.0020(12)
C18 0.0232(14) 0.0296(16) 0.0292(15) 0.0151(13) 0.0074(12) 0.0017(12)
C19 0.0168(12) 0.0275(15) 0.0211(13) 0.0125(12) 0.0041(10) 0.0044(11)
C20 0.0177(13) 0.0395(17) 0.0205(13) 0.0183(13) 0.0025(10) 0.0080(12)
C21 0.0195(13) 0.0383(17) 0.0241(14) 0.0197(13) 0.0052(11) 0.0129(12)
C22 0.0213(14) 0.0463(19) 0.0275(15) 0.0252(14) 0.0103(11) 0.0185(13)
C23 0.0306(16) 0.0418(18) 0.0355(17) 0.0253(15) 0.0160(13) 0.0238(14)
C24 0.0407(18) 0.045(2) 0.047(2) 0.0292(17) 0.0223(16) 0.0281(16)
C25 0.044(2) 0.056(2) 0.051(2) 0.0357(19) 0.0305(17) 0.0362(18)
C26 0.0327(17) 0.062(2) 0.0428(19) 0.0376(18) 0.0231(15) 0.0318(17)
C27 0.0219(14) 0.0490(19) 0.0318(16) 0.0282(15) 0.0108(12) 0.0200(13)
C28 0.0186(13) 0.054(2) 0.0269(15) 0.0276(15) 0.0066(11) 0.0149(13)
C29 0.0241(15) 0.065(2) 0.0349(17) 0.0341(18) 0.0122(13) 0.0195(16)
C30 0.0191(14) 0.071(3) 0.0383(18) 0.0391(19) 0.0080(13) 0.0089(15)
C31 0.0267(16) 0.050(2) 0.0323(17) 0.0234(16) 0.0056(13) -0.0005(14)
C32 0.0218(14) 0.047(2) 0.0261(15) 0.0187(15) 0.0035(12) 0.0038(13)
C33 0.0180(13) 0.0504(19) 0.0245(14) 0.0250(14) 0.0049(11) 0.0095(13)
C34 0.0188(13) 0.0234(14) 0.0220(13) 0.0101(12) 0.0053(10) 0.0085(11)
C35 0.0335(16) 0.0276(15) 0.0197(14) 0.0117(12) 0.0065(12) 0.0085(12)
C36 0.0382(16) 0.0232(15) 0.0268(15) 0.0135(13) 0.0084(12) 0.0138(13)
C37 0.0234(14) 0.0251(15) 0.0236(14) 0.0079(12) 0.0038(11) 0.0088(11)
C38 0.0236(14) 0.0320(16) 0.0202(13) 0.0122(12) 0.0068(11) 0.0130(12)
C39 0.0203(13) 0.0292(15) 0.0224(13) 0.0139(12) 0.0059(10) 0.0103(11)
C40 0.0284(15) 0.0293(16) 0.0284(15) 0.0099(13) 0.0074(12) 0.0153(13)
C41 0.0347(17) 0.0254(16) 0.048(2) 0.0083(15) 0.0092(15) 0.0150(14)
C42 0.0303(16) 0.0361(18) 0.0426(19) 0.0148(16) 0.0066(14) 0.0178(14)
C43 0.059(2) 0.043(2) 0.0281(17) 0.0069(15) 0.0103(16) 0.0360(18)
C44 0.0201(13) 0.0217(13) 0.0201(13) 0.0126(11) 0.0045(10) 0.0065(10)
C45 0.0283(15) 0.0319(16) 0.0316(15) 0.0212(13) 0.0144(12) 0.0184(12)
C46 0.0374(17) 0.0356(18) 0.052(2) 0.0332(17) 0.0235(15) 0.0202(14)
C47 0.0297(15) 0.0352(17) 0.0458(19) 0.0293(16) 0.0182(14) 0.0160(13)
C48 0.0212(13) 0.0278(15) 0.0328(15) 0.0195(13) 0.0111(11) 0.0115(11)
C49 0.0194(13) 0.0210(13) 0.0252(14) 0.0144(12) 0.0055(10) 0.0078(11)
C50 0.042(2) 0.057(2) 0.094(3) 0.059(3) 0.041(2) 0.0281(19)
C51 0.037(2) 0.069(3) 0.095(3) 0.066(3) 0.038(2) 0.0261(19)
C52 0.070(4) 0.060(3) 0.168(7) 0.025(4) 0.055(4) -0.009(3)
C53 0.084(4) 0.227(8) 0.227(8) 0.214(8) 0.113(5) 0.108(5)
C54 0.0225(14) 0.0196(14) 0.0292(15) 0.0106(12) 0.0068(11) 0.0040(11)
C55 0.0200(13) 0.0219(14) 0.0360(16) 0.0104(13) 0.0066(12) 0.0030(11)
C56 0.0237(14) 0.0258(15) 0.0366(17) 0.0145(13) 0.0104(12) 0.0098(12)
C57 0.0276(14) 0.0228(14) 0.0252(14) 0.0128(12) 0.0090(11) 0.0058(11)
C58 0.0230(14) 0.0235(14) 0.0286(15) 0.0110(12) 0.0060(11) 0.0022(11)
C59 0.0223(14) 0.0261(15) 0.0314(15) 0.0130(13) 0.0091(12) 0.0101(12)
C60 0.0306(15) 0.0205(14) 0.0275(15) 0.0138(12) 0.0108(12) 0.0076(12)
C61 0.060(2) 0.0256(17) 0.0416(19) 0.0158(15) 0.0302(17) 0.0141(16)
C62 0.0403(18) 0.0300(17) 0.0350(17) 0.0191(14) 0.0071(14) 0.0096(14)
C63 0.0394(18) 0.0217(15) 0.0379(18) 0.0125(14) 0.0032(14) 0.0053(13)
Cl1 0.0854(11) 0.0484(8) 0.0546(9) 0.0329(7) -0.0053(7) -0.0025(7)
Cl2 0.1070(15) 0.0618(10) 0.0459(9) 0.0078(7) 0.0134(9) 0.0277(10)
Cl3 0.0920(14) 0.137(2) 0.0789(13) 0.0772(15) 0.0361(11) 0.0536(14)
C64 0.078(3) 0.048(3) 0.084(4) 0.039(3) 0.020(3) 0.016(2)

loop_
_atom_type_symbol
_atom_type_description
_atom_type_scat_dispersion_real
_atom_type_scat_dispersion_imag
_atom_type_scat_source
C C 0.0033 0.0016 'International Tables Vol C Tables 4.2.6.8 and 6.1.1.4'
H H 0.0000 0.0000 'International Tables Vol C Tables 4.2.6.8 and 6.1.1.4'
N N 0.0061 0.0033 'International Tables Vol C Tables 4.2.6.8 and 6.1.1.4'
Cu Cu 0.3201 1.2651 'International Tables Vol C Tables 4.2.6.8 and 6.1.1.4'
Cl Cl 0.1484 0.1585 'International Tables Vol C Tables 4.2.6.8 and 6.1.1.4'
O O 0.0106 0.0060 'International Tables Vol C Tables 4.2.6.8 and 6.1.1.4'

loop_
_geom_angle_atom_site_label_1
_geom_angle_atom_site_label_2
_geom_angle_atom_site_label_3
_geom_angle
N4 Cu1 N2 168.24(9)
N4 Cu1 N3 90.96(9)
N2 Cu1 N3 96.96(9)
N4 Cu1 N1 82.38(10)
N2 Cu1 N1 90.97(9)
N3 Cu1 N1 169.29(9)
C1 N1 C4 112.2(2)
C1 N1 Cu1 113.75(19)
C4 N1 Cu1 131.13(18)
C6 N2 C9 107.2(2)
C6 N2 Cu1 125.76(17)
C9 N2 Cu1 123.43(18)
C14 N3 C11 106.9(2)
C14 N3 Cu1 125.15(17)
C11 N3 Cu1 122.33(18)
C19 N4 C16 107.9(2)
C19 N4 Cu1 115.77(19)
C16 N4 Cu1 131.89(18)
C2 N5 C20 114.5(3)
C3 N6 C21 114.9(3)
N1 C1 C19 114.2(2)
N1 C1 C2 108.1(2)
C19 C1 C2 137.7(3)
N5 C2 C3 123.1(3)
N5 C2 C1 129.9(3)
C3 C2 C1 106.9(2)
N6 C3 C2 122.3(2)
N6 C3 C4 131.0(3)
C2 C3 C4 106.7(2)
N1 C4 C5 121.3(2)
N1 C4 C3 106.0(2)
C5 C4 C3 132.7(3)
C4 C5 C6 121.7(2)
C4 C5 C34 120.0(2)
C6 C5 C34 118.4(2)
N2 C6 C5 126.2(2)
N2 C6 C7 108.8(2)
C5 C6 C7 125.0(2)
C8 C7 C6 107.7(2)
C8 C7 H7 126.1
C6 C7 H7 126.1
C7 C8 C9 107.3(2)
C7 C8 H8 126.4
C9 C8 H8 126.4
N2 C9 C10 123.6(2)
N2 C9 C8 109.0(2)
C10 C9 C8 127.4(2)
C11 C10 C9 124.0(2)
C11 C10 C44 118.3(2)
C9 C10 C44 117.7(2)
N3 C11 C10 123.6(2)
N3 C11 C12 108.8(2)
C10 C11 C12 127.6(2)
C13 C12 C11 107.6(2)
C13 C12 H12 126.2
C11 C12 H12 126.2
C12 C13 C14 108.1(3)
C12 C13 H13 126.0
C14 C13 H13 126.0
N3 C14 C15 126.2(2)
N3 C14 C13 108.6(2)
C15 C14 C13 125.0(3)
C16 C15 C14 121.5(3)
C16 C15 C54 118.7(2)
C14 C15 C54 119.8(2)
N4 C16 C15 120.0(2)
N4 C16 C17 108.1(2)
C15 C16 C17 131.8(3)
C18 C17 C16 107.3(3)
C18 C17 H17 126.3
C16 C17 H17 126.3
C17 C18 C19 106.5(2)
C17 C18 H18 126.8
C19 C18 H18 126.8
N4 C19 C18 110.1(2)
N4 C19 C1 111.7(2)
C18 C19 C1 138.1(2)
N5 C20 C21 122.4(2)
N5 C20 C33 117.1(3)
C21 C20 C33 120.5(3)
N6 C21 C20 122.8(3)
N6 C21 C22 116.8(3)
C20 C21 C22 120.3(3)
C23 C22 C27 119.9(3)
C23 C22 C21 120.5(3)
C27 C22 C21 119.6(3)
C24 C23 C22 120.8(3)
C24 C23 H23 119.6
C22 C23 H23 119.6
C23 C24 C25 119.9(3)
C23 C24 H24 120.0
C25 C24 H24 120.0
C26 C25 C24 119.9(3)
C26 C25 H25 120.1
C24 C25 H25 120.1
C25 C26 C27 122.4(3)
C25 C26 H26 118.8
C27 C26 H26 118.8
C26 C27 C22 117.1(3)
C26 C27 C28 122.6(3)
C22 C27 C28 120.2(3)
C29 C28 C33 116.6(3)
C29 C28 C27 123.2(3)
C33 C28 C27 120.1(3)
C30 C29 C28 122.1(3)
C30 C29 H29 119.0
C28 C29 H29 119.0
C29 C30 C31 120.9(3)
C29 C30 H30 119.6
C31 C30 H30 119.6
C32 C31 C30 118.8(3)
C32 C31 H31 120.6
C30 C31 H31 120.6
C31 C32 C33 121.4(3)
C31 C32 H32 119.3
C33 C32 H32 119.3
C32 C33 C28 120.2(3)
C32 C33 C20 120.5(3)
C28 C33 C20 119.2(3)
C35 C34 C39 118.1(3)
C35 C34 C5 121.3(2)
C39 C34 C5 120.5(2)
C36 C35 C34 121.0(3)
C36 C35 H35 119.5
C34 C35 H35 119.5
C35 C36 C37 121.7(3)
C35 C36 H36 119.2
C37 C36 H36 119.2
C38 C37 C36 116.8(3)
C38 C37 C40 123.0(3)
C36 C37 C40 120.1(3)
C39 C38 C37 121.4(3)
C39 C38 H38 119.3
C37 C38 H38 119.3
C34 C39 C38 120.9(3)
C34 C39 H39 119.6
C38 C39 H39 119.6
C41 C40 C37 111.8(2)
C41 C40 C43 108.2(3)
C37 C40 C43 111.8(3)
C41 C40 C42 108.7(3)
C37 C40 C42 107.6(3)
C43 C40 C42 108.7(3)
C40 C41 H41A 109.5
C40 C41 H41B 109.5
H41A C41 H41B 109.5
C40 C41 H41C 109.5
H41A C41 H41C 109.5
H41B C41 H41C 109.5
C40 C42 H42A 109.5
C40 C42 H42B 109.5
H42A C42 H42B 109.5
C40 C42 H42C 109.5
H42A C42 H42C 109.5
H42B C42 H42C 109.5
C40 C43 H43A 109.5
C40 C43 H43B 109.5
H43A C43 H43B 109.5
C40 C43 H43C 109.5
H43A C43 H43C 109.5
H43B C43 H43C 109.5
C49 C44 C45 116.8(2)
C49 C44 C10 121.0(2)
C45 C44 C10 122.2(2)
C46 C45 C44 121.5(3)
C46 C45 H45 119.2
C44 C45 H45 119.2
C45 C46 C47 121.7(3)
C45 C46 H46 119.1
C47 C46 H46 119.1
C48 C47 C46 116.8(3)
C48 C47 C50 123.2(3)
C46 C47 C50 120.0(3)
C47 C48 C49 121.6(3)
C47 C48 H48 119.2
C49 C48 H48 119.2
C48 C49 C44 121.6(2)
C48 C49 H49 119.2
C44 C49 H49 119.2
C53 C50 C51 111.0(4)
C53 C50 C47 111.0(3)
C51 C50 C47 112.9(3)
C53 C50 C52 106.8(5)
C51 C50 C52 106.3(4)
C47 C50 C52 108.5(4)
C50 C51 H51A 109.5
C50 C51 H51B 109.5
H51A C51 H51B 109.5
C50 C51 H51C 109.5
H51A C51 H51C 109.5
H51B C51 H51C 109.5
C50 C52 H52A 109.5
C50 C52 H52B 109.5
H52A C52 H52B 109.5
C50 C52 H52C 109.5
H52A C52 H52C 109.5
H52B C52 H52C 109.5
C50 C53 H53A 109.5
C50 C53 H53B 109.5
H53A C53 H53B 109.5
C50 C53 H53C 109.5
H53A C53 H53C 109.5
H53B C53 H53C 109.5
C59 C54 C55 117.2(3)
C59 C54 C15 121.8(3)
C55 C54 C15 121.0(3)
C56 C55 C54 121.2(3)
C56 C55 H55 119.4
C54 C55 H55 119.4
C55 C56 C57 121.4(3)
C55 C56 H56 119.3
C57 C56 H56 119.3
C58 C57 C56 116.9(3)
C58 C57 C60 123.1(3)
C56 C57 C60 120.0(3)
C59 C58 C57 121.5(3)
C59 C58 H58 119.3
C57 C58 H58 119.3
C58 C59 C54 121.7(3)
C58 C59 H59 119.1
C54 C59 H59 119.1
C61 C60 C63 108.7(3)
C61 C60 C57 110.6(2)
C63 C60 C57 111.7(2)
C61 C60 C62 109.6(3)
C63 C60 C62 108.1(2)
C57 C60 C62 108.1(2)
C60 C61 H61A 109.5
C60 C61 H61B 109.5
H61A C61 H61B 109.5
C60 C61 H61C 109.5
H61A C61 H61C 109.5
H61B C61 H61C 109.5
C60 C62 H62A 109.5
C60 C62 H62B 109.5
H62A C62 H62B 109.5
C60 C62 H62C 109.5
H62A C62 H62C 109.5
H62B C62 H62C 109.5
C60 C63 H63A 109.5
C60 C63 H63B 109.5
H63A C63 H63B 109.5
C60 C63 H63C 109.5
H63A C63 H63C 109.5
H63B C63 H63C 109.5
Cl2 C64 Cl1 111.8(3)
Cl2 C64 Cl3 109.1(3)
Cl1 C64 Cl3 111.7(3)
Cl3A C64 Cl2A 109.6(8)
Cl1A C64 Cl2A 91.5(12)
Cl2 C64 H64 108.0
Cl1 C64 H64 108.0
Cl3 C64 H64 108.0
Cl1A C64 H64 113.2
Cl2A C64 H64 114.8

loop_
_geom_bond_atom_site_label_1
_geom_bond_atom_site_label_2
_geom_bond_distance
Cu1 N4 1.895(2)
Cu1 N2 1.897(2)
Cu1 N3 1.901(2)
Cu1 N1 1.912(2)
N1 C1 1.357(3)
N1 C4 1.374(3)
N2 C6 1.376(3)
N2 C9 1.384(3)
N3 C14 1.386(3)
N3 C11 1.392(3)
N4 C19 1.354(3)
N4 C16 1.374(4)
N5 C2 1.341(3)
N5 C20 1.349(4)
N6 C3 1.328(4)
N6 C21 1.357(4)
C1 C19 1.423(4)
C1 C2 1.431(4)
C2 C3 1.428(4)
C3 C4 1.466(4)
C4 C5 1.389(4)
C5 C6 1.428(4)
C5 C34 1.491(4)
C6 C7 1.432(4)
C7 C8 1.360(4)
C7 H7 0.9500
C8 C9 1.429(4)
C8 H8 0.9500
C9 C10 1.417(4)
C10 C11 1.413(4)
C10 C44 1.481(4)
C11 C12 1.421(4)
C12 C13 1.361(4)
C12 H12 0.9500
C13 C14 1.422(4)
C13 H13 0.9500
C14 C15 1.418(4)
C15 C16 1.410(4)
C15 C54 1.476(4)
C16 C17 1.435(4)
C17 C18 1.377(4)
C17 H17 0.9500
C18 C19 1.416(4)
C18 H18 0.9500
C20 C21 1.411(4)
C20 C33 1.460(4)
C21 C22 1.454(4)
C22 C23 1.401(5)
C22 C27 1.419(4)
C23 C24 1.364(4)
C23 H23 0.9500
C24 C25 1.405(4)
C24 H24 0.9500
C25 C26 1.353(5)
C25 H25 0.9500
C26 C27 1.410(4)
C26 H26 0.9500
C27 C28 1.456(5)
C28 C29 1.408(4)
C28 C33 1.421(4)
C29 C30 1.365(5)
C29 H29 0.9500
C30 C31 1.390(5)
C30 H30 0.9500
C31 C32 1.378(4)
C31 H31 0.9500
C32 C33 1.390(5)
C32 H32 0.9500
C34 C35 1.385(4)
C34 C39 1.390(4)
C35 C36 1.384(4)
C35 H35 0.9500
C36 C37 1.400(4)
C36 H36 0.9500
C37 C38 1.397(4)
C37 C40 1.528(4)
C38 C39 1.392(4)
C38 H38 0.9500
C39 H39 0.9500
C40 C41 1.527(5)
C40 C43 1.530(5)
C40 C42 1.540(4)
C41 H41A 0.9800
C41 H41B 0.9800
C41 H41C 0.9800
C42 H42A 0.9800
C42 H42B 0.9800
C42 H42C 0.9800
C43 H43A 0.9800
C43 H43B 0.9800
C43 H43C 0.9800
C44 C49 1.395(4)
C44 C45 1.404(4)
C45 C46 1.376(4)
C45 H45 0.9500
C46 C47 1.409(4)
C46 H46 0.9500
C47 C48 1.387(4)
C47 C50 1.534(4)
C48 C49 1.394(4)
C48 H48 0.9500
C49 H49 0.9500
C50 C53 1.496(7)
C50 C51 1.507(5)
C50 C52 1.544(7)
C51 H51A 0.9800
C51 H51B 0.9800
C51 H51C 0.9800
C52 H52A 0.9800
C52 H52B 0.9800
C52 H52C 0.9800
C53 H53A 0.9800
C53 H53B 0.9800
C53 H53C 0.9800
C54 C59 1.394(4)
C54 C55 1.401(4)
C55 C56 1.385(4)
C55 H55 0.9500
C56 C57 1.414(4)
C56 H56 0.9500
C57 C58 1.391(4)
C57 C60 1.533(4)
C58 C59 1.388(4)
C58 H58 0.9500
C59 H59 0.9500
C60 C61 1.520(4)
C60 C63 1.531(4)
C60 C62 1.536(4)
C61 H61A 0.9800
C61 H61B 0.9800
C61 H61C 0.9800
C62 H62A 0.9800
C62 H62B 0.9800
C62 H62C 0.9800
C63 H63A 0.9800
C63 H63B 0.9800
C63 H63C 0.9800
Cl1 C64 1.743(6)
Cl2 C64 1.742(5)
Cl3 C64 1.778(5)
Cl1A C64 1.92(3)
Cl2A C64 1.939(19)
Cl3A C64 1.637(15)
C64 H64 1.0000

loop_
_geom_torsion_atom_site_label_1
_geom_torsion_atom_site_label_2
_geom_torsion_atom_site_label_3
_geom_torsion_atom_site_label_4
_geom_torsion
N4 Cu1 N1 C1 -3.82(19)
N2 Cu1 N1 C1 166.45(19)
N3 Cu1 N1 C1 -55.7(6)
N4 Cu1 N1 C4 -162.5(3)
N2 Cu1 N1 C4 7.8(2)
N3 Cu1 N1 C4 145.6(5)
N4 Cu1 N2 C6 63.9(5)
N3 Cu1 N2 C6 -164.1(2)
N1 Cu1 N2 C6 8.6(2)
N4 Cu1 N2 C9 -140.4(4)
N3 Cu1 N2 C9 -8.4(2)
N1 Cu1 N2 C9 164.4(2)
N4 Cu1 N3 C14 7.1(2)
N2 Cu1 N3 C14 -164.1(2)
N1 Cu1 N3 C14 58.4(6)
N4 Cu1 N3 C11 157.2(2)
N2 Cu1 N3 C11 -14.0(2)
N1 Cu1 N3 C11 -151.5(5)
N2 Cu1 N4 C19 -61.7(5)
N3 Cu1 N4 C19 165.8(2)
N1 Cu1 N4 C19 -5.77(19)
N2 Cu1 N4 C16 145.1(4)
N3 Cu1 N4 C16 12.7(3)
N1 Cu1 N4 C16 -158.9(3)
C4 N1 C1 C19 175.1(2)
Cu1 N1 C1 C19 12.3(3)
C4 N1 C1 C2 -3.9(3)
Cu1 N1 C1 C2 -166.70(18)
C20 N5 C2 C3 -0.3(4)
C20 N5 C2 C1 176.4(3)
N1 C1 C2 N5 -175.0(3)
C19 C1 C2 N5 6.4(6)
N1 C1 C2 C3 2.1(3)
C19 C1 C2 C3 -176.5(3)
C21 N6 C3 C2 1.7(4)
C21 N6 C3 C4 -177.1(3)
N5 C2 C3 N6 -1.4(4)
C1 C2 C3 N6 -178.8(2)
N5 C2 C3 C4 177.6(2)
C1 C2 C3 C4 0.3(3)
C1 N1 C4 C5 -174.0(2)
Cu1 N1 C4 C5 -15.1(4)
C1 N1 C4 C3 4.0(3)
Cu1 N1 C4 C3 162.94(19)
N6 C3 C4 N1 176.4(3)
C2 C3 C4 N1 -2.5(3)
N6 C3 C4 C5 -5.9(5)
C2 C3 C4 C5 175.2(3)
N1 C4 C5 C6 5.1(4)
C3 C4 C5 C6 -172.3(3)
N1 C4 C5 C34 -175.4(2)
C3 C4 C5 C34 7.2(4)
C9 N2 C6 C5 -178.3(2)
Cu1 N2 C6 C5 -19.3(4)
C9 N2 C6 C7 0.0(3)
Cu1 N2 C6 C7 159.03(18)
C4 C5 C6 N2 12.2(4)
C34 C5 C6 N2 -167.3(2)
C4 C5 C6 C7 -165.8(3)
C34 C5 C6 C7 14.6(4)
N2 C6 C7 C8 -0.6(3)
C5 C6 C7 C8 177.8(3)
C6 C7 C8 C9 0.8(3)
C6 N2 C9 C10 -178.7(2)
Cu1 N2 C9 C10 21.7(3)
C6 N2 C9 C8 0.5(3)
Cu1 N2 C9 C8 -159.12(18)
C7 C8 C9 N2 -0.8(3)
C7 C8 C9 C10 178.3(3)
N2 C9 C10 C11 -12.2(4)
C8 C9 C10 C11 168.8(3)
N2 C9 C10 C44 166.1(2)
C8 C9 C10 C44 -12.9(4)
C14 N3 C11 C10 -179.1(2)
Cu1 N3 C11 C10 26.1(3)
C14 N3 C11 C12 -0.3(3)
Cu1 N3 C11 C12 -155.10(19)
C9 C10 C11 N3 -13.6(4)
C44 C10 C11 N3 168.1(2)
C9 C10 C11 C12 167.8(3)
C44 C10 C11 C12 -10.5(4)
N3 C11 C12 C13 -0.3(3)
C10 C11 C12 C13 178.4(3)
C11 C12 C13 C14 0.8(3)
C11 N3 C14 C15 -174.9(3)
Cu1 N3 C14 C15 -21.1(4)
C11 N3 C14 C13 0.8(3)
Cu1 N3 C14 C13 154.70(19)
C12 C13 C14 N3 -1.1(3)
C12 C13 C14 C15 174.8(3)
N3 C14 C15 C16 15.4(4)
C13 C14 C15 C16 -159.7(3)
N3 C14 C15 C54 -165.0(3)
C13 C14 C15 C54 19.9(4)
C19 N4 C16 C15 -174.4(2)
Cu1 N4 C16 C15 -19.7(4)
C19 N4 C16 C17 2.8(3)
Cu1 N4 C16 C17 157.5(2)
C14 C15 C16 N4 4.9(4)
C54 C15 C16 N4 -174.7(2)
C14 C15 C16 C17 -171.5(3)
C54 C15 C16 C17 8.8(5)
N4 C16 C17 C18 -1.3(3)
C15 C16 C17 C18 175.4(3)
C16 C17 C18 C19 -0.6(3)
C16 N4 C19 C18 -3.3(3)
Cu1 N4 C19 C18 -162.61(19)
C16 N4 C19 C1 172.9(2)
Cu1 N4 C19 C1 13.6(3)
C17 C18 C19 N4 2.4(3)
C17 C18 C19 C1 -172.3(3)
N1 C1 C19 N4 -16.7(3)
C2 C1 C19 N4 161.9(3)
N1 C1 C19 C18 158.0(3)
C2 C1 C19 C18 -23.5(6)
C2 N5 C20 C21 1.6(4)
C2 N5 C20 C33 -176.8(2)
C3 N6 C21 C20 -0.4(4)
C3 N6 C21 C22 176.2(2)
N5 C20 C21 N6 -1.3(4)
C33 C20 C21 N6 177.0(2)
N5 C20 C21 C22 -177.8(2)
C33 C20 C21 C22 0.5(4)
N6 C21 C22 C23 2.7(4)
C20 C21 C22 C23 179.4(3)
N6 C21 C22 C27 -175.4(2)
C20 C21 C22 C27 1.4(4)
C27 C22 C23 C24 1.2(4)
C21 C22 C23 C24 -176.9(3)
C22 C23 C24 C25 -1.3(5)
C23 C24 C25 C26 0.2(5)
C24 C25 C26 C27 1.0(5)
C25 C26 C27 C22 -1.1(5)
C25 C26 C27 C28 178.8(3)
C23 C22 C27 C26 -0.1(4)
C21 C22 C27 C26 178.0(3)
C23 C22 C27 C28 -179.9(3)
C21 C22 C27 C28 -1.8(4)
C26 C27 C28 C29 -0.4(4)
C22 C27 C28 C29 179.4(3)
C26 C27 C28 C33 -179.4(3)
C22 C27 C28 C33 0.4(4)
C33 C28 C29 C30 -0.4(4)
C27 C28 C29 C30 -179.4(3)
C28 C29 C30 C31 0.4(5)
C29 C30 C31 C32 -0.9(5)
C30 C31 C32 C33 1.6(5)
C31 C32 C33 C28 -1.6(5)
C31 C32 C33 C20 177.0(3)
C29 C28 C33 C32 1.0(4)
C27 C28 C33 C32 -180.0(3)
C29 C28 C33 C20 -177.7(2)
C27 C28 C33 C20 1.4(4)
N5 C20 C33 C32 -2.1(4)
C21 C20 C33 C32 179.5(3)
N5 C20 C33 C28 176.5(2)
C21 C20 C33 C28 -1.9(4)
C4 C5 C34 C35 -124.1(3)
C6 C5 C34 C35 55.5(4)
C4 C5 C34 C39 52.9(4)
C6 C5 C34 C39 -127.6(3)
C39 C34 C35 C36 -3.6(4)
C5 C34 C35 C36 173.4(3)
C34 C35 C36 C37 0.9(5)
C35 C36 C37 C38 2.9(4)
C35 C36 C37 C40 -173.7(3)
C36 C37 C38 C39 -4.0(4)
C40 C37 C38 C39 172.4(3)
C35 C34 C39 C38 2.5(4)
C5 C34 C39 C38 -174.6(2)
C37 C38 C39 C34 1.4(4)
C38 C37 C40 C41 136.3(3)
C36 C37 C40 C41 -47.3(4)
C38 C37 C40 C43 14.9(4)
C36 C37 C40 C43 -168.8(3)
C38 C37 C40 C42 -104.4(3)
C36 C37 C40 C42 71.9(4)
C11 C10 C44 C49 -44.2(4)
C9 C10 C44 C49 137.4(3)
C11 C10 C44 C45 136.3(3)
C9 C10 C44 C45 -42.1(4)
C49 C44 C45 C46 0.2(4)
C10 C44 C45 C46 179.7(3)
C44 C45 C46 C47 0.1(5)
C45 C46 C47 C48 0.0(5)
C45 C46 C47 C50 -178.9(4)
C46 C47 C48 C49 -0.6(5)
C50 C47 C48 C49 178.4(3)
C47 C48 C49 C44 1.0(5)
C45 C44 C49 C48 -0.8(4)
C10 C44 C49 C48 179.7(3)
C48 C47 C50 C53 130.6(5)
C46 C47 C50 C53 -50.5(6)
C48 C47 C50 C51 5.3(6)
C46 C47 C50 C51 -175.8(4)
C48 C47 C50 C52 -112.3(5)
C46 C47 C50 C52 66.6(5)
C16 C15 C54 C59 44.6(4)
C14 C15 C54 C59 -135.1(3)
C16 C15 C54 C55 -134.9(3)
C14 C15 C54 C55 45.4(4)
C59 C54 C55 C56 -2.1(4)
C15 C54 C55 C56 177.4(3)
C54 C55 C56 C57 0.7(5)
C55 C56 C57 C58 0.9(4)
C55 C56 C57 C60 -176.4(3)
C56 C57 C58 C59 -1.2(4)
C60 C57 C58 C59 176.0(3)
C57 C58 C59 C54 -0.2(5)
C55 C54 C59 C58 1.8(4)
C15 C54 C59 C58 -177.7(3)
C58 C57 C60 C61 130.4(3)
C56 C57 C60 C61 -52.5(4)
C58 C57 C60 C63 9.2(4)
C56 C57 C60 C63 -173.7(3)
C58 C57 C60 C62 -109.6(3)
C56 C57 C60 C62 67.5(3)

loop_
_platon_squeeze_void_nr
_platon_squeeze_void_average_x
_platon_squeeze_void_average_y
_platon_squeeze_void_average_z
_platon_squeeze_void_volume
_platon_squeeze_void_count_electrons
_platon_squeeze_void_content
1 0.500 0.500 1.000 130 50 ' '
